data_2229449
loop_
_publ_author_name
'Raissi Shabari, Akbar'
'Pourayoubi, Mehrdad'
'Saneei, Anahid'

_publ_section_title
;
 <i>N</i>,<i>N</i>'-Dibenzyl-<i>N</i>''-(2-chloro-2,2-difluoroacetyl)-<i>N</i>,<i>N</i>'-dimethylphosphoric
 triamide
;
_journal_coeditor_code LH5205
_journal_issue 3
_journal_name_full 'Acta Crystallographica Section E'
_journal_page_first o663
_journal_page_last o664
_journal_paper_doi 10.1107/S1600536811005423
_journal_volume 67
_journal_year 2011
_chemical_formula_iupac 'C18 H21 Cl F2 N3 O2 P'
_chemical_formula_moiety 'C18 H21 Cl F2 N3 O2 P'
_chemical_formula_sum 'C18 H21 Cl F2 N3 O2 P'
_chemical_formula_weight 415.80
_chemical_name_systematic
;
<i>N</i>,<i>N</i>'-Dibenzyl-<i>N</i>''-(2-chloro-2,2-difluoroacetyl)-
<i>N</i>,<i>N</i>'-dimethylphosphoric triamide
;
_space_group_IT_number 2
_symmetry_cell_setting triclinic
_symmetry_space_group_name_Hall '-P 1'
_symmetry_space_group_name_H-M 'P -1'
_atom_sites_solution_hydrogens mixed
_atom_sites_solution_primary direct
_atom_sites_solution_secondary difmap
_audit_creation_method SHELXL-97
_cell_angle_alpha 71.743(2)
_cell_angle_beta 67.294(2)
_cell_angle_gamma 63.265(2)
_cell_formula_units_Z 2
_cell_length_a 10.3059(9)
_cell_length_b 10.5030(9)
_cell_length_c 10.9473(9)
_cell_measurement_reflns_used 3946
_cell_measurement_temperature 120(2)
_cell_measurement_theta_max 29.05
_cell_measurement_theta_min 2.31
_cell_volume 962.15(14)
_computing_cell_refinement 'SAINT-Plus (Bruker, 1998)'
_computing_data_collection 'SMART (Bruker, 1998)'
_computing_data_reduction 'SAINT-Plus (Bruker, 1998)'
_computing_molecular_graphics 'SHELXTL (Sheldrick, 2008)'
_computing_publication_material 'SHELXTL (Sheldrick, 2008)'
_computing_structure_refinement 'SHELXTL (Sheldrick, 2008)'
_computing_structure_solution 'SHELXTL (Sheldrick, 2008)'
_diffrn_ambient_temperature 120(2)
_diffrn_measured_fraction_theta_full 0.991
_diffrn_measured_fraction_theta_max 0.991
_diffrn_measurement_device_type 'Bruker SMART 1000 CCD area-detector'
_diffrn_measurement_method '\f and \w'
_diffrn_radiation_monochromator graphite
_diffrn_radiation_source 'fine-focus sealed tube'
_diffrn_radiation_type MoK\a
_diffrn_radiation_wavelength 0.71073
_diffrn_reflns_av_R_equivalents 0.0247
_diffrn_reflns_av_sigmaI/netI 0.0323
_diffrn_reflns_limit_h_max 13
_diffrn_reflns_limit_h_min -13
_diffrn_reflns_limit_k_max 13
_diffrn_reflns_limit_k_min -13
_diffrn_reflns_limit_l_max 13
_diffrn_reflns_limit_l_min -13
_diffrn_reflns_number 9258
_diffrn_reflns_theta_full 27.00
_diffrn_reflns_theta_max 27.00
_diffrn_reflns_theta_min 2.05
_diffrn_standards_number 0
_exptl_absorpt_coefficient_mu 0.319
_exptl_absorpt_correction_T_max 0.9537
_exptl_absorpt_correction_T_min 0.9160
_exptl_absorpt_correction_type multi-scan
_exptl_absorpt_process_details '(SADABS; Sheldrick, 1998)'
_exptl_crystal_colour colourless
_exptl_crystal_density_diffrn 1.435
_exptl_crystal_density_method 'not measured'
_exptl_crystal_description prism
_exptl_crystal_F_000 432
_exptl_crystal_size_max 0.28
_exptl_crystal_size_mid 0.22
_exptl_crystal_size_min 0.15
_refine_diff_density_max 0.388
_refine_diff_density_min -0.367
_refine_ls_extinction_method none
_refine_ls_goodness_of_fit_ref 0.999
_refine_ls_hydrogen_treatment constr
_refine_ls_matrix_type full
_refine_ls_number_parameters 247
_refine_ls_number_reflns 4148
_refine_ls_number_restraints 0
_refine_ls_restrained_S_all 0.999
_refine_ls_R_factor_all 0.0597
_refine_ls_R_factor_gt 0.0486
_refine_ls_shift/su_max 0.000
_refine_ls_shift/su_mean 0.000
_refine_ls_structure_factor_coef Fsqd
_refine_ls_weighting_details 'calc w=1/[\s^2^(Fo^2^)+(0.0309P)^2^+1.6759P] where P=(Fo^2^+2Fc^2^)/3'
_refine_ls_weighting_scheme calc
_refine_ls_wR_factor_gt 0.1032
_refine_ls_wR_factor_ref 0.1105
_reflns_number_gt 3359
_reflns_number_total 4148
_reflns_threshold_expression I>2\s(I)
_cod_data_source_file lh5205.cif
_cod_data_source_block I
_cod_database_code 2229449
_cod_database_fobs_code 2229449

loop_
_symmetry_equiv_pos_as_xyz
'x, y, z'
'-x, -y, -z'

loop_
_atom_site_type_symbol
_atom_site_label
_atom_site_fract_x
_atom_site_fract_y
_atom_site_fract_z
_atom_site_U_iso_or_equiv
_atom_site_adp_type
_atom_site_calc_flag
_atom_site_refinement_flags
_atom_site_occupancy
_atom_site_disorder_assembly
_atom_site_disorder_group
P P1 0.24133(6) 0.55399(6) 0.07097(5) 0.01766(13) Uani d . 1 . .
Cl Cl1 0.40224(7) 0.93801(7) -0.06620(6) 0.03255(16) Uani d . 1 . .
F F1 0.45008(15) 0.79512(15) 0.15810(14) 0.0304(3) Uani d . 1 . .
F F2 0.25207(16) 0.99322(15) 0.16926(15) 0.0346(3) Uani d . 1 . .
O O1 0.37544(16) 0.44767(15) -0.00684(15) 0.0207(3) Uani d . 1 . .
O O2 0.09472(17) 0.85802(17) 0.16326(17) 0.0290(4) Uani d . 1 . .
N N1 0.11179(19) 0.66717(19) -0.00324(17) 0.0194(4) Uani d . 1 . .
N N2 0.1560(2) 0.47741(19) 0.21311(17) 0.0205(4) Uani d . 1 . .
N N3 0.3102(2) 0.66075(19) 0.09736(18) 0.0197(4) Uani d . 1 . .
H H3N 0.4088 0.6297 0.0731 0.039(8) Uiso d R 1 . .
C C1 -0.0432(3) 0.6755(3) 0.0358(2) 0.0300(5) Uani d . 1 . .
H H1A -0.0678 0.6791 -0.0435 0.045 Uiso calc R 1 . .
H H1B -0.1129 0.7630 0.0751 0.045 Uiso calc R 1 . .
H H1C -0.0534 0.5902 0.1021 0.045 Uiso calc R 1 . .
C C2 0.1497(3) 0.7723(2) -0.1223(2) 0.0232(4) Uani d . 1 . .
H H2A 0.2436 0.7795 -0.1257 0.028 Uiso calc R 1 . .
H H2B 0.0671 0.8685 -0.1125 0.028 Uiso calc R 1 . .
C C3 0.1726(2) 0.7347(2) -0.2540(2) 0.0215(4) Uani d . 1 . .
C C4 0.1249(2) 0.8454(2) -0.3561(2) 0.0241(5) Uani d . 1 . .
H H4A 0.0693 0.9420 -0.3396 0.029 Uiso calc R 1 . .
C C5 0.1583(3) 0.8152(3) -0.4825(2) 0.0281(5) Uani d . 1 . .
H H5A 0.1265 0.8912 -0.5521 0.034 Uiso calc R 1 . .
C C6 0.2378(3) 0.6744(3) -0.5067(2) 0.0299(5) Uani d . 1 . .
H H6A 0.2612 0.6537 -0.5929 0.036 Uiso calc R 1 . .
C C7 0.2835(3) 0.5633(3) -0.4041(2) 0.0293(5) Uani d . 1 . .
H H7A 0.3371 0.4666 -0.4204 0.035 Uiso calc R 1 . .
C C8 0.2511(3) 0.5929(2) -0.2784(2) 0.0254(5) Uani d . 1 . .
H H8A 0.2825 0.5165 -0.2088 0.030 Uiso calc R 1 . .
C C9 0.0398(3) 0.5614(2) 0.3182(2) 0.0254(5) Uani d . 1 . .
H H9A -0.0450 0.5282 0.3573 0.038 Uiso calc R 1 . .
H H9B 0.0031 0.6641 0.2790 0.038 Uiso calc R 1 . .
H H9C 0.0839 0.5478 0.3885 0.038 Uiso calc R 1 . .
C C10 0.2044(3) 0.3195(2) 0.2526(2) 0.0235(4) Uani d . 1 . .
H H10A 0.2779 0.2738 0.1736 0.028 Uiso calc R 1 . .
H H10B 0.1151 0.2927 0.2808 0.028 Uiso calc R 1 . .
C C11 0.2766(2) 0.2604(2) 0.3657(2) 0.0217(4) Uani d . 1 . .
C C12 0.4040(3) 0.2854(2) 0.3528(2) 0.0249(5) Uani d . 1 . .
H H12A 0.4465 0.3391 0.2720 0.030 Uiso calc R 1 . .
C C13 0.4683(3) 0.2321(2) 0.4577(2) 0.0263(5) Uani d . 1 . .
H H13A 0.5547 0.2497 0.4485 0.032 Uiso calc R 1 . .
C C14 0.4077(3) 0.1535(2) 0.5757(2) 0.0267(5) Uani d . 1 . .
H H14A 0.4521 0.1177 0.6473 0.032 Uiso calc R 1 . .
C C15 0.2827(3) 0.1271(2) 0.5896(2) 0.0279(5) Uani d . 1 . .
H H15A 0.2415 0.0723 0.6702 0.034 Uiso calc R 1 . .
C C16 0.2175(3) 0.1812(2) 0.4847(2) 0.0250(5) Uani d . 1 . .
H H16A 0.1309 0.1635 0.4948 0.030 Uiso calc R 1 . .
C C17 0.2317(2) 0.7958(2) 0.1275(2) 0.0213(4) Uani d . 1 . .
C C18 0.3323(3) 0.8782(2) 0.1073(2) 0.0242(5) Uani d . 1 . .

loop_
_atom_site_aniso_label
_atom_site_aniso_U_11
_atom_site_aniso_U_22
_atom_site_aniso_U_33
_atom_site_aniso_U_12
_atom_site_aniso_U_13
_atom_site_aniso_U_23
P1 0.0166(3) 0.0174(3) 0.0179(3) -0.0063(2) -0.0047(2) -0.0021(2)
Cl1 0.0383(3) 0.0335(3) 0.0279(3) -0.0217(3) -0.0053(2) -0.0007(2)
F1 0.0315(7) 0.0306(7) 0.0366(8) -0.0135(6) -0.0154(6) -0.0052(6)
F2 0.0362(8) 0.0289(7) 0.0408(8) -0.0132(6) -0.0024(6) -0.0182(6)
O1 0.0184(7) 0.0203(7) 0.0230(8) -0.0061(6) -0.0055(6) -0.0059(6)
O2 0.0209(8) 0.0242(8) 0.0371(9) -0.0052(7) -0.0030(7) -0.0108(7)
N1 0.0179(8) 0.0201(9) 0.0189(9) -0.0076(7) -0.0057(7) -0.0004(7)
N2 0.0197(9) 0.0193(9) 0.0186(8) -0.0077(7) -0.0038(7) 0.0002(7)
N3 0.0167(8) 0.0188(9) 0.0237(9) -0.0056(7) -0.0065(7) -0.0044(7)
C1 0.0195(11) 0.0406(14) 0.0272(12) -0.0104(10) -0.0092(9) -0.0002(10)
C2 0.0294(11) 0.0194(10) 0.0213(11) -0.0098(9) -0.0103(9) 0.0008(8)
C3 0.0211(10) 0.0259(11) 0.0195(10) -0.0124(9) -0.0057(8) -0.0013(8)
C4 0.0208(10) 0.0270(11) 0.0239(11) -0.0105(9) -0.0070(9) -0.0005(9)
C5 0.0277(12) 0.0373(13) 0.0210(11) -0.0146(10) -0.0114(9) 0.0023(9)
C6 0.0314(12) 0.0449(14) 0.0208(11) -0.0212(11) -0.0062(9) -0.0060(10)
C7 0.0321(12) 0.0300(12) 0.0285(12) -0.0155(10) -0.0046(10) -0.0079(10)
C8 0.0282(11) 0.0242(11) 0.0246(11) -0.0125(9) -0.0084(9) 0.0001(9)
C9 0.0250(11) 0.0295(12) 0.0173(10) -0.0114(9) -0.0016(9) -0.0023(9)
C10 0.0275(11) 0.0203(10) 0.0243(11) -0.0116(9) -0.0102(9) 0.0016(8)
C11 0.0236(10) 0.0171(10) 0.0237(11) -0.0063(8) -0.0084(9) -0.0025(8)
C12 0.0253(11) 0.0253(11) 0.0236(11) -0.0119(9) -0.0055(9) -0.0020(9)
C13 0.0222(11) 0.0258(11) 0.0317(12) -0.0078(9) -0.0096(9) -0.0054(9)
C14 0.0273(11) 0.0249(11) 0.0264(11) -0.0042(9) -0.0125(9) -0.0051(9)
C15 0.0308(12) 0.0236(11) 0.0241(11) -0.0102(10) -0.0080(9) 0.0026(9)
C16 0.0242(11) 0.0245(11) 0.0268(11) -0.0116(9) -0.0092(9) 0.0013(9)
C17 0.0235(11) 0.0205(10) 0.0192(10) -0.0088(9) -0.0054(8) -0.0025(8)
C18 0.0249(11) 0.0205(10) 0.0261(11) -0.0072(9) -0.0055(9) -0.0068(9)

loop_
_atom_type_symbol
_atom_type_description
_atom_type_scat_dispersion_real
_atom_type_scat_dispersion_imag
_atom_type_scat_source
C C 0.0033 0.0016 'International Tables Vol C Tables 4.2.6.8 and 6.1.1.4'
H H 0.0000 0.0000 'International Tables Vol C Tables 4.2.6.8 and 6.1.1.4'
N N 0.0061 0.0033 'International Tables Vol C Tables 4.2.6.8 and 6.1.1.4'
O O 0.0106 0.0060 'International Tables Vol C Tables 4.2.6.8 and 6.1.1.4'
F F 0.0171 0.0103 'International Tables Vol C Tables 4.2.6.8 and 6.1.1.4'
P P 0.1023 0.0942 'International Tables Vol C Tables 4.2.6.8 and 6.1.1.4'
Cl Cl 0.1484 0.1585 'International Tables Vol C Tables 4.2.6.8 and 6.1.1.4'

loop_
_geom_angle_atom_site_label_1
_geom_angle_atom_site_label_2
_geom_angle_atom_site_label_3
_geom_angle_site_symmetry_1
_geom_angle_site_symmetry_3
_geom_angle
_geom_angle_publ_flag
O1 P1 N2 . . 112.34(9) y
O1 P1 N1 . . 117.13(9) y
N2 P1 N1 . . 107.02(9) y
O1 P1 N3 . . 105.06(9) y
N2 P1 N3 . . 110.57(9) y
N1 P1 N3 . . 104.38(9) y
C1 N1 C2 . . 114.36(17) y
C1 N1 P1 . . 126.21(15) y
C2 N1 P1 . . 119.42(14) y
C9 N2 C10 . . 115.45(17) y
C9 N2 P1 . . 121.56(14) y
C10 N2 P1 . . 122.42(15) y
C17 N3 P1 . . 127.29(15) ?
C17 N3 H3N . . 117.5 ?
P1 N3 H3N . . 114.0 ?
N1 C1 H1A . . 109.5 ?
N1 C1 H1B . . 109.5 ?
H1A C1 H1B . . 109.5 ?
N1 C1 H1C . . 109.5 ?
H1A C1 H1C . . 109.5 ?
H1B C1 H1C . . 109.5 ?
N1 C2 C3 . . 114.05(17) ?
N1 C2 H2A . . 108.7 ?
C3 C2 H2A . . 108.7 ?
N1 C2 H2B . . 108.7 ?
C3 C2 H2B . . 108.7 ?
H2A C2 H2B . . 107.6 ?
C4 C3 C8 . . 119.4(2) ?
C4 C3 C2 . . 119.3(2) ?
C8 C3 C2 . . 121.15(19) ?
C3 C4 C5 . . 120.3(2) ?
C3 C4 H4A . . 119.8 ?
C5 C4 H4A . . 119.8 ?
C6 C5 C4 . . 120.1(2) ?
C6 C5 H5A . . 120.0 ?
C4 C5 H5A . . 120.0 ?
C5 C6 C7 . . 119.7(2) ?
C5 C6 H6A . . 120.1 ?
C7 C6 H6A . . 120.1 ?
C8 C7 C6 . . 120.5(2) ?
C8 C7 H7A . . 119.8 ?
C6 C7 H7A . . 119.8 ?
C7 C8 C3 . . 120.0(2) ?
C7 C8 H8A . . 120.0 ?
C3 C8 H8A . . 120.0 ?
N2 C9 H9A . . 109.5 ?
N2 C9 H9B . . 109.5 ?
H9A C9 H9B . . 109.5 ?
N2 C9 H9C . . 109.5 ?
H9A C9 H9C . . 109.5 ?
H9B C9 H9C . . 109.5 ?
N2 C10 C11 . . 113.28(18) ?
N2 C10 H10A . . 108.9 ?
C11 C10 H10A . . 108.9 ?
N2 C10 H10B . . 108.9 ?
C11 C10 H10B . . 108.9 ?
H10A C10 H10B . . 107.7 ?
C16 C11 C12 . . 118.6(2) ?
C16 C11 C10 . . 120.9(2) ?
C12 C11 C10 . . 120.59(19) ?
C13 C12 C11 . . 120.2(2) ?
C13 C12 H12A . . 119.9 ?
C11 C12 H12A . . 119.9 ?
C14 C13 C12 . . 120.4(2) ?
C14 C13 H13A . . 119.8 ?
C12 C13 H13A . . 119.8 ?
C15 C14 C13 . . 120.1(2) ?
C15 C14 H14A . . 120.0 ?
C13 C14 H14A . . 120.0 ?
C14 C15 C16 . . 119.6(2) ?
C14 C15 H15A . . 120.2 ?
C16 C15 H15A . . 120.2 ?
C11 C16 C15 . . 121.2(2) ?
C11 C16 H16A . . 119.4 ?
C15 C16 H16A . . 119.4 ?
O2 C17 N3 . . 127.4(2) ?
O2 C17 C18 . . 118.39(19) ?
N3 C17 C18 . . 114.16(18) ?
F2 C18 F1 . . 107.18(18) ?
F2 C18 C17 . . 110.49(18) ?
F1 C18 C17 . . 111.98(17) ?
F2 C18 Cl1 . . 108.70(15) ?
F1 C18 Cl1 . . 109.06(15) ?
C17 C18 Cl1 . . 109.35(15) ?

loop_
_geom_bond_atom_site_label_1
_geom_bond_atom_site_label_2
_geom_bond_site_symmetry_2
_geom_bond_distance
_geom_bond_publ_flag
P1 O1 . 1.4769(15) ?
P1 N2 . 1.6241(18) ?
P1 N1 . 1.6308(18) ?
P1 N3 . 1.7093(18) ?
Cl1 C18 . 1.768(2) ?
F1 C18 . 1.345(3) ?
F2 C18 . 1.336(2) ?
O2 C17 . 1.215(3) ?
N1 C1 . 1.453(3) ?
N1 C2 . 1.471(3) ?
N2 C9 . 1.469(3) ?
N2 C10 . 1.469(3) ?
N3 C17 . 1.353(3) ?
N3 H3N . 0.8700 ?
C1 H1A . 0.9800 ?
C1 H1B . 0.9800 ?
C1 H1C . 0.9800 ?
C2 C3 . 1.517(3) ?
C2 H2A . 0.9900 ?
C2 H2B . 0.9900 ?
C3 C4 . 1.393(3) ?
C3 C8 . 1.394(3) ?
C4 C5 . 1.394(3) ?
C4 H4A . 0.9500 ?
C5 C6 . 1.384(4) ?
C5 H5A . 0.9500 ?
C6 C7 . 1.391(3) ?
C6 H6A . 0.9500 ?
C7 C8 . 1.387(3) ?
C7 H7A . 0.9500 ?
C8 H8A . 0.9500 ?
C9 H9A . 0.9800 ?
C9 H9B . 0.9800 ?
C9 H9C . 0.9800 ?
C10 C11 . 1.512(3) ?
C10 H10A . 0.9900 ?
C10 H10B . 0.9900 ?
C11 C16 . 1.387(3) ?
C11 C12 . 1.399(3) ?
C12 C13 . 1.387(3) ?
C12 H12A . 0.9500 ?
C13 C14 . 1.383(3) ?
C13 H13A . 0.9500 ?
C14 C15 . 1.379(3) ?
C14 H14A . 0.9500 ?
C15 C16 . 1.391(3) ?
C15 H15A . 0.9500 ?
C16 H16A . 0.9500 ?
C17 C18 . 1.543(3) ?

loop_
_geom_hbond_atom_site_label_D
_geom_hbond_atom_site_label_H
_geom_hbond_atom_site_label_A
_geom_hbond_site_symmetry_A
_geom_hbond_distance_DH
_geom_hbond_distance_HA
_geom_hbond_distance_DA
_geom_hbond_angle_DHA
_geom_hbond_publ_flag
N3 H3N O1 2_665 0.87 1.91 2.772(3) 174 yes

loop_
_geom_torsion_atom_site_label_1
_geom_torsion_atom_site_label_2
_geom_torsion_atom_site_label_3
_geom_torsion_atom_site_label_4
_geom_torsion_site_symmetry_1
_geom_torsion_site_symmetry_2
_geom_torsion_site_symmetry_3
_geom_torsion_site_symmetry_4
_geom_torsion
_geom_torsion_publ_flag
O1 P1 N1 C1 . . . . 115.12(19) ?
N2 P1 N1 C1 . . . . -12.0(2) ?
N3 P1 N1 C1 . . . . -129.24(19) ?
O1 P1 N1 C2 . . . . -64.27(18) ?
N2 P1 N1 C2 . . . . 168.61(15) ?
N3 P1 N1 C2 . . . . 51.38(17) ?
O1 P1 N2 C9 . . . . 167.42(16) ?
N1 P1 N2 C9 . . . . -62.69(18) ?
N3 P1 N2 C9 . . . . 50.40(19) ?
O1 P1 N2 C10 . . . . -3.55(19) ?
N1 P1 N2 C10 . . . . 126.34(17) ?
N3 P1 N2 C10 . . . . -120.57(16) ?
O1 P1 N3 C17 . . . . 158.89(18) ?
N2 P1 N3 C17 . . . . -79.68(19) ?
N1 P1 N3 C17 . . . . 35.1(2) ?
C1 N1 C2 C3 . . . . -75.1(2) ?
P1 N1 C2 C3 . . . . 104.32(19) ?
N1 C2 C3 C4 . . . . 143.87(19) ?
N1 C2 C3 C8 . . . . -41.2(3) ?
C8 C3 C4 C5 . . . . -1.5(3) ?
C2 C3 C4 C5 . . . . 173.5(2) ?
C3 C4 C5 C6 . . . . 0.7(3) ?
C4 C5 C6 C7 . . . . 0.4(3) ?
C5 C6 C7 C8 . . . . -0.6(4) ?
C6 C7 C8 C3 . . . . -0.1(3) ?
C4 C3 C8 C7 . . . . 1.2(3) ?
C2 C3 C8 C7 . . . . -173.7(2) ?
C9 N2 C10 C11 . . . . -61.8(2) ?
P1 N2 C10 C11 . . . . 109.64(19) ?
N2 C10 C11 C16 . . . . 122.1(2) ?
N2 C10 C11 C12 . . . . -57.4(3) ?
C16 C11 C12 C13 . . . . -0.2(3) ?
C10 C11 C12 C13 . . . . 179.2(2) ?
C11 C12 C13 C14 . . . . 0.2(3) ?
C12 C13 C14 C15 . . . . 0.3(3) ?
C13 C14 C15 C16 . . . . -0.6(3) ?
C12 C11 C16 C15 . . . . -0.1(3) ?
C10 C11 C16 C15 . . . . -179.6(2) ?
C14 C15 C16 C11 . . . . 0.6(4) ?
P1 N3 C17 O2 . . . . 13.3(3) ?
P1 N3 C17 C18 . . . . -164.20(15) ?
O2 C17 C18 F2 . . . . 17.7(3) ?
N3 C17 C18 F2 . . . . -164.59(18) ?
O2 C17 C18 F1 . . . . 137.1(2) ?
N3 C17 C18 F1 . . . . -45.2(2) ?
O2 C17 C18 Cl1 . . . . -101.9(2) ?
N3 C17 C18 Cl1 . . . . 75.8(2) ?

loop_
_cod_related_entry_id
_cod_related_entry_database
_cod_related_entry_code
1 ChemSpider 30656539
